data_4109742
loop_
_publ_author_name
'Clinton L. Lund'
'J\"org A. Schachner'
'J. Wilson Quail'
'Jens M\"uller'

_publ_section_title
;
 [1]Molybdarenophanes: Strained Metallarenophanes with Aluminum, Gallium,
 and Silicon in Bridging Positions
;
_journal_name_full 'Journal of the American Chemical Society'
_journal_page_first 9313
_journal_page_last 9320
_journal_paper_doi 10.1021/ja072747w
_journal_volume 129
_journal_year 2007
_chemical_formula_moiety 'C24 H20 Mo Si'
_chemical_formula_sum 'C24 H20 Mo Si'
_chemical_formula_weight 432.43
_chemical_name_systematic
; 
 ? 
;
_space_group_IT_number 14
_symmetry_cell_setting monoclinic
_symmetry_space_group_name_Hall '-P 2ybc'
_symmetry_space_group_name_H-M 'P 1 21/c 1'
_atom_sites_solution_hydrogens geom
_atom_sites_solution_primary direct
_atom_sites_solution_secondary difmap
_audit_creation_method SHELXL-97
_cell_angle_alpha 90.00
_cell_angle_beta 120.590(4)
_cell_angle_gamma 90.00
_cell_formula_units_Z 4
_cell_length_a 7.8790(5)
_cell_length_b 18.5687(13)
_cell_length_c 14.5051(9)
_cell_measurement_reflns_used 17155
_cell_measurement_temperature 173(2)
_cell_measurement_theta_max 27.485
_cell_measurement_theta_min 0.998
_cell_volume 1826.8(2)
_computing_cell_refinement 'HKL Scalepack (Otwinowski & Minor 1997)'
_computing_data_collection 'Collect (Nonius BV, 1998)'
_computing_data_reduction 'HKL Denzo and Scalepack (Otwinowski & Minor 1997)'
_computing_molecular_graphics 'Ortep-3 for Windows (Farrugia, 1997)'
_computing_publication_material 'SHELXL-97 (Sheldrick, 1997)'
_computing_structure_refinement 'SHELXL-97 (Sheldrick, 1997)'
_computing_structure_solution 'SIR97 (Altomare et al., 1997)'
_diffrn_ambient_temperature 173(2)
_diffrn_detector_area_resol_mean 9
_diffrn_measured_fraction_theta_full 0.998
_diffrn_measured_fraction_theta_max 0.998
_diffrn_measurement_device 'Nonius KappaCCD'
_diffrn_measurement_method '\f scans and \w scans with \k offsets'
_diffrn_radiation_monochromator 'horizonally mounted graphite crystal'
_diffrn_radiation_source 'fine-focus sealed tube'
_diffrn_radiation_type MoK\a
_diffrn_radiation_wavelength 0.71073
_diffrn_reflns_av_R_equivalents 0.1586
_diffrn_reflns_av_sigmaI/netI 0.1177
_diffrn_reflns_limit_h_max 8
_diffrn_reflns_limit_h_min -8
_diffrn_reflns_limit_k_max 20
_diffrn_reflns_limit_k_min -20
_diffrn_reflns_limit_l_max 16
_diffrn_reflns_limit_l_min -16
_diffrn_reflns_number 9175
_diffrn_reflns_theta_full 23.25
_diffrn_reflns_theta_max 23.25
_diffrn_reflns_theta_min 2.81
_diffrn_standards_decay_% 0
_diffrn_standards_interval_count 0
_diffrn_standards_interval_time 0
_diffrn_standards_number 0
_exptl_absorpt_coefficient_mu 0.788
_exptl_absorpt_correction_type none
_exptl_crystal_colour orange
_exptl_crystal_density_diffrn 1.572
_exptl_crystal_description polyhedron
_exptl_crystal_F_000 880
_exptl_crystal_size_max 0.07
_exptl_crystal_size_mid 0.05
_exptl_crystal_size_min 0.05
_refine_diff_density_max 0.480
_refine_diff_density_min -0.563
_refine_diff_density_rms 0.123
_refine_ls_extinction_method none
_refine_ls_goodness_of_fit_ref 1.056
_refine_ls_hydrogen_treatment constr
_refine_ls_matrix_type full
_refine_ls_number_parameters 235
_refine_ls_number_reflns 2624
_refine_ls_number_restraints 0
_refine_ls_restrained_S_all 1.056
_refine_ls_R_factor_all 0.1169
_refine_ls_R_factor_gt 0.0633
_refine_ls_shift/su_max 0.000
_refine_ls_shift/su_mean 0.000
_refine_ls_structure_factor_coef Fsqd
_refine_ls_weighting_details 'calc w=1/[\s^2^(Fo^2^)+(0.0126P)^2^+5.9412P] where P=(Fo^2^+2Fc^2^)/3'
_refine_ls_weighting_scheme calc
_refine_ls_wR_factor_gt 0.1002
_refine_ls_wR_factor_ref 0.1167
_reflns_number_gt 1675
_reflns_number_total 2624
_reflns_threshold_expression >2\s(I)
_cod_data_source_file ja072747wsi20070419_061200.cif
_cod_data_source_block 1065
_cod_original_sg_symbol_H-M 'P 21/c'
_cod_database_code 4109742

loop_
_symmetry_equiv_pos_as_xyz
'x, y, z'
'-x, y+1/2, -z+1/2'
'-x, -y, -z'
'x, -y-1/2, z-1/2'

loop_
_atom_site_label
_atom_site_type_symbol
_atom_site_fract_x
_atom_site_fract_y
_atom_site_fract_z
_atom_site_U_iso_or_equiv
_atom_site_adp_type
_atom_site_occupancy
_atom_site_symmetry_multiplicity
_atom_site_calc_flag
_atom_site_refinement_flags
Mo1 Mo 0.30089(11) 0.37724(4) 0.32501(6) 0.0251(2) Uani 1 1 d .
Si1 Si 0.6357(3) 0.30291(13) 0.48923(19) 0.0253(6) Uani 1 1 d .
C1 C 0.4014(14) 0.3309(5) 0.4868(7) 0.026(2) Uani 1 1 d .
C2 C 0.2284(13) 0.2921(5) 0.4109(7) 0.029(2) Uani 1 1 d .
H2 H 0.2339 0.2412 0.4070 0.034 Uiso 1 1 d R
C3 C 0.0499(13) 0.3284(5) 0.3417(7) 0.028(2) Uani 1 1 d .
H3 H -0.0619 0.3012 0.2922 0.034 Uiso 1 1 d R
C4 C 0.0340(13) 0.4035(5) 0.3446(7) 0.030(2) Uani 1 1 d .
H4 H -0.0855 0.4272 0.2957 0.036 Uiso 1 1 d R
C5 C 0.1956(13) 0.4429(5) 0.4200(7) 0.031(2) Uani 1 1 d .
H5 H 0.1844 0.4936 0.4238 0.037 Uiso 1 1 d R
C6 C 0.3781(13) 0.4084(5) 0.4920(7) 0.026(2) Uani 1 1 d .
H6 H 0.4855 0.4363 0.5438 0.031 Uiso 1 1 d R
C7 C 0.5898(12) 0.3359(5) 0.3547(7) 0.026(2) Uani 1 1 d .
C8 C 0.4345(12) 0.2972(5) 0.2649(6) 0.026(2) Uani 1 1 d .
H8 H 0.4320 0.2461 0.2674 0.031 Uiso 1 1 d R
C9 C 0.2837(14) 0.3340(5) 0.1720(7) 0.035(3) Uani 1 1 d .
H9 H 0.1829 0.3075 0.1139 0.042 Uiso 1 1 d R
C10 C 0.2868(13) 0.4092(5) 0.1680(7) 0.031(2) Uani 1 1 d .
H10 H 0.1823 0.4340 0.1092 0.037 Uiso 1 1 d R
C11 C 0.4406(13) 0.4478(5) 0.2489(7) 0.031(2) Uani 1 1 d .
H11 H 0.4481 0.4984 0.2420 0.037 Uiso 1 1 d R
C12 C 0.5870(13) 0.4122(5) 0.3420(7) 0.027(2) Uani 1 1 d .
H12 H 0.6873 0.4402 0.3981 0.032 Uiso 1 1 d R
C13 C 0.8577(12) 0.3465(4) 0.6025(6) 0.025(2) Uani 1 1 d .
C14 C 0.8725(13) 0.3606(5) 0.6998(7) 0.036(3) Uani 1 1 d .
H14 H 0.7622 0.3511 0.7078 0.043 Uiso 1 1 calc R
C15 C 1.0419(13) 0.3881(5) 0.7857(7) 0.038(2) Uani 1 1 d .
H15 H 1.0473 0.3977 0.8515 0.045 Uiso 1 1 calc R
C16 C 1.2031(13) 0.4014(4) 0.7752(7) 0.034(2) Uani 1 1 d .
H16 H 1.3201 0.4206 0.8339 0.041 Uiso 1 1 calc R
C17 C 1.1955(13) 0.3872(4) 0.6805(8) 0.032(2) Uani 1 1 d .
H17 H 1.3072 0.3958 0.6734 0.039 Uiso 1 1 calc R
C18 C 1.0215(12) 0.3600(4) 0.5948(7) 0.026(2) Uani 1 1 d .
H18 H 1.0161 0.3506 0.5289 0.031 Uiso 1 1 calc R
C19 C 0.6624(11) 0.2037(5) 0.4956(7) 0.024(2) Uani 1 1 d .
C20 C 0.6093(13) 0.1610(5) 0.5587(8) 0.031(2) Uani 1 1 d .
H20 H 0.5508 0.1835 0.5946 0.037 Uiso 1 1 calc R
C21 C 0.6410(13) 0.0874(5) 0.5689(7) 0.028(2) Uani 1 1 d .
H21 H 0.6065 0.0601 0.6124 0.034 Uiso 1 1 calc R
C22 C 0.7234(13) 0.0535(5) 0.5155(7) 0.031(2) Uani 1 1 d .
H22 H 0.7442 0.0029 0.5224 0.037 Uiso 1 1 calc R
C23 C 0.7754(12) 0.0927(5) 0.4523(7) 0.028(2) Uani 1 1 d .
H23 H 0.8302 0.0693 0.4152 0.034 Uiso 1 1 calc R
C24 C 0.7464(13) 0.1664(5) 0.4441(7) 0.028(2) Uani 1 1 d .
H24 H 0.7849 0.1930 0.4018 0.033 Uiso 1 1 calc R

loop_
_atom_site_aniso_label
_atom_site_aniso_U_11
_atom_site_aniso_U_22
_atom_site_aniso_U_33
_atom_site_aniso_U_23
_atom_site_aniso_U_13
_atom_site_aniso_U_12
Mo1 0.0240(4) 0.0260(4) 0.0262(4) 0.0003(5) 0.0136(3) -0.0015(4)
Si1 0.0270(13) 0.0250(14) 0.0237(13) -0.0019(11) 0.0128(11) -0.0030(11)
C1 0.035(6) 0.030(6) 0.020(5) -0.003(4) 0.019(5) -0.004(4)
C2 0.033(5) 0.026(5) 0.041(6) 0.000(5) 0.029(5) -0.003(4)
C3 0.026(5) 0.032(6) 0.029(6) 0.009(4) 0.015(5) 0.004(4)
C4 0.021(5) 0.039(6) 0.030(5) 0.016(5) 0.014(4) 0.010(4)
C5 0.028(5) 0.032(6) 0.034(6) 0.003(5) 0.017(5) 0.004(4)
C6 0.024(5) 0.025(5) 0.030(6) -0.005(4) 0.015(5) -0.010(4)
C7 0.022(5) 0.033(6) 0.020(5) 0.000(4) 0.009(4) -0.009(4)
C8 0.031(5) 0.030(5) 0.022(5) -0.006(4) 0.017(5) -0.007(4)
C9 0.028(6) 0.051(7) 0.026(6) -0.010(5) 0.014(5) -0.016(5)
C10 0.017(5) 0.042(6) 0.030(6) 0.014(5) 0.009(5) 0.007(4)
C11 0.031(5) 0.026(5) 0.039(6) 0.003(5) 0.020(5) -0.007(5)
C12 0.029(5) 0.028(5) 0.032(6) -0.004(5) 0.022(5) -0.003(4)
C13 0.020(5) 0.032(5) 0.021(5) -0.002(4) 0.011(4) 0.000(4)
C14 0.031(5) 0.041(7) 0.036(6) -0.005(5) 0.017(5) -0.006(5)
C15 0.038(5) 0.037(7) 0.031(5) -0.010(5) 0.013(5) -0.002(5)
C16 0.034(5) 0.021(5) 0.032(6) -0.006(4) 0.006(5) 0.003(4)
C17 0.030(4) 0.031(5) 0.040(5) 0.002(5) 0.020(4) -0.001(5)
C18 0.027(5) 0.032(6) 0.020(5) -0.004(4) 0.013(4) -0.001(4)
C19 0.008(4) 0.026(5) 0.027(5) -0.004(4) 0.001(4) -0.001(4)
C20 0.032(6) 0.028(6) 0.033(6) 0.002(5) 0.017(5) 0.001(4)
C21 0.030(5) 0.035(6) 0.019(5) 0.004(4) 0.012(5) -0.001(4)
C22 0.034(5) 0.018(5) 0.037(6) -0.006(4) 0.016(5) -0.001(4)
C23 0.025(5) 0.029(5) 0.034(6) -0.001(4) 0.017(5) -0.004(4)
C24 0.028(5) 0.030(6) 0.027(6) -0.002(4) 0.015(5) -0.002(4)

loop_
_atom_type_symbol
_atom_type_description
_atom_type_scat_dispersion_real
_atom_type_scat_dispersion_imag
_atom_type_scat_source
C C 0.0033 0.0016 'International Tables Vol C Tables 4.2.6.8 and 6.1.1.4'
H H 0.0000 0.0000 'International Tables Vol C Tables 4.2.6.8 and 6.1.1.4'
Mo Mo -1.6832 0.6857 'International Tables Vol C Tables 4.2.6.8 and 6.1.1.4'
Si Si 0.0817 0.0704 'International Tables Vol C Tables 4.2.6.8 and 6.1.1.4'

loop_
_geom_angle_atom_site_label_1
_geom_angle_atom_site_label_2
_geom_angle_atom_site_label_3
_geom_angle
C7 Mo1 C1 83.3(3)
C7 Mo1 C12 37.3(3)
C1 Mo1 C12 101.4(3)
C7 Mo1 C8 37.8(3)
C1 Mo1 C8 99.7(3)
C12 Mo1 C8 65.7(3)
C7 Mo1 C6 101.0(3)
C1 Mo1 C6 37.9(3)
C12 Mo1 C6 95.8(3)
C8 Mo1 C6 131.8(3)
C7 Mo1 C2 100.0(3)
C1 Mo1 C2 37.3(3)
C12 Mo1 C2 131.8(3)
C8 Mo1 C2 92.9(3)
C6 Mo1 C2 65.9(3)
C7 Mo1 C5 135.7(3)
C1 Mo1 C5 67.4(3)
C12 Mo1 C5 115.7(3)
C8 Mo1 C5 167.1(3)
C6 Mo1 C5 36.6(3)
C2 Mo1 C5 76.7(3)
C7 Mo1 C3 133.9(3)
C1 Mo1 C3 66.5(3)
C12 Mo1 C3 167.6(3)
C8 Mo1 C3 112.3(3)
C6 Mo1 C3 76.3(3)
C2 Mo1 C3 36.2(3)
C5 Mo1 C3 63.3(3)
C7 Mo1 C9 67.6(3)
C1 Mo1 C9 134.1(3)
C12 Mo1 C9 76.6(3)
C8 Mo1 C9 36.9(3)
C6 Mo1 C9 168.3(3)
C2 Mo1 C9 112.4(3)
C5 Mo1 C9 155.0(3)
C3 Mo1 C9 109.5(3)
C7 Mo1 C10 79.0(3)
C1 Mo1 C10 162.3(3)
C12 Mo1 C10 64.7(3)
C8 Mo1 C10 65.2(3)
C6 Mo1 C10 148.1(3)
C2 Mo1 C10 145.9(3)
C5 Mo1 C10 127.5(3)
C3 Mo1 C10 126.6(3)
C9 Mo1 C10 35.4(3)
C7 Mo1 C4 162.4(3)
C1 Mo1 C4 79.1(3)
C12 Mo1 C4 148.7(3)
C8 Mo1 C4 145.6(3)
C6 Mo1 C4 65.1(3)
C2 Mo1 C4 65.1(3)
C5 Mo1 C4 35.2(3)
C3 Mo1 C4 35.4(3)
C9 Mo1 C4 125.6(3)
C10 Mo1 C4 118.6(3)
C7 Mo1 C11 66.5(3)
C1 Mo1 C11 135.8(3)
C12 Mo1 C11 36.2(3)
C8 Mo1 C11 76.0(3)
C6 Mo1 C11 115.6(3)
C2 Mo1 C11 166.4(3)
C5 Mo1 C11 113.0(3)
C3 Mo1 C11 156.2(3)
C9 Mo1 C11 63.1(3)
C10 Mo1 C11 34.8(3)
C4 Mo1 C11 128.3(3)
C19 Si1 C13 110.8(4)
C19 Si1 C7 109.3(4)
C13 Si1 C7 111.6(4)
C19 Si1 C1 111.0(4)
C13 Si1 C1 111.3(4)
C7 Si1 C1 102.6(4)
C19 Si1 Mo1 123.8(3)
C13 Si1 Mo1 125.4(3)
C7 Si1 Mo1 51.2(3)
C1 Si1 Mo1 51.4(3)
C2 C1 C6 116.1(9)
C2 C1 Si1 114.3(6)
C6 C1 Si1 114.6(7)
C2 C1 Mo1 72.3(5)
C6 C1 Mo1 71.7(5)
Si1 C1 Mo1 86.9(3)
C3 C2 C1 121.2(8)
C3 C2 Mo1 73.4(5)
C1 C2 Mo1 70.4(5)
C3 C2 H2 119.4
C1 C2 H2 119.4
Mo1 C2 H2 129.2
C4 C3 C2 121.6(9)
C4 C3 Mo1 72.9(5)
C2 C3 Mo1 70.4(5)
C4 C3 H3 119.2
C2 C3 H3 119.2
Mo1 C3 H3 130.2
C5 C4 C3 119.1(9)
C5 C4 Mo1 71.4(5)
C3 C4 Mo1 71.7(5)
C5 C4 H4 120.5
C3 C4 H4 120.5
Mo1 C4 H4 128.6
C4 C5 C6 121.2(9)
C4 C5 Mo1 73.4(5)
C6 C5 Mo1 70.3(5)
C4 C5 H5 119.4
C6 C5 H5 119.4
Mo1 C5 H5 129.4
C5 C6 C1 120.8(9)
C5 C6 Mo1 73.1(5)
C1 C6 Mo1 70.3(5)
C5 C6 H6 119.6
C1 C6 H6 119.6
Mo1 C6 H6 129.4
C12 C7 C8 115.3(8)
C12 C7 Si1 115.9(7)
C8 C7 Si1 113.4(6)
C12 C7 Mo1 71.7(5)
C8 C7 Mo1 71.5(5)
Si1 C7 Mo1 87.2(3)
C9 C8 C7 121.7(9)
C9 C8 Mo1 73.8(5)
C7 C8 Mo1 70.7(5)
C9 C8 H8 119.1
C7 C8 H8 119.1
Mo1 C8 H8 128.7
C10 C9 C8 119.3(9)
C10 C9 Mo1 72.4(6)
C8 C9 Mo1 69.3(5)
C10 C9 H9 120.3
C8 C9 H9 120.3
Mo1 C9 H9 130.5
C11 C10 C9 120.6(9)
C11 C10 Mo1 73.4(5)
C9 C10 Mo1 72.2(6)
C11 C10 H10 119.7
C9 C10 H10 119.7
Mo1 C10 H10 126.7
C10 C11 C12 120.2(9)
C10 C11 Mo1 71.8(5)
C12 C11 Mo1 68.7(5)
C10 C11 H11 119.9
C12 C11 H11 119.9
Mo1 C11 H11 132.7
C11 C12 C7 122.6(9)
C11 C12 Mo1 75.2(5)
C7 C12 Mo1 71.0(5)
C11 C12 H12 118.7
C7 C12 H12 118.7
Mo1 C12 H12 127.2
C18 C13 C14 117.0(8)
C18 C13 Si1 120.4(6)
C14 C13 Si1 122.4(6)
C15 C14 C13 122.2(8)
C15 C14 H14 118.9
C13 C14 H14 118.9
C16 C15 C14 119.3(8)
C16 C15 H15 120.4
C14 C15 H15 120.4
C17 C16 C15 120.3(8)
C17 C16 H16 119.8
C15 C16 H16 119.8
C16 C17 C18 119.0(8)
C16 C17 H17 120.5
C18 C17 H17 120.5
C13 C18 C17 122.1(8)
C13 C18 H18 119.0
C17 C18 H18 119.0
C24 C19 C20 116.0(8)
C24 C19 Si1 122.4(7)
C20 C19 Si1 121.5(7)
C21 C20 C19 121.4(9)
C21 C20 H20 119.3
C19 C20 H20 119.3
C20 C21 C22 119.9(9)
C20 C21 H21 120.0
C22 C21 H21 120.0
C23 C22 C21 120.7(9)
C23 C22 H22 119.7
C21 C22 H22 119.7
C24 C23 C22 119.1(9)
C24 C23 H23 120.5
C22 C23 H23 120.5
C23 C24 C19 122.9(9)
C23 C24 H24 118.6
C19 C24 H24 118.6

loop_
_geom_bond_atom_site_label_1
_geom_bond_atom_site_label_2
_geom_bond_distance
Mo1 C7 2.227(9)
Mo1 C1 2.232(9)
Mo1 C12 2.236(9)
Mo1 C8 2.238(9)
Mo1 C6 2.252(9)
Mo1 C2 2.258(8)
Mo1 C5 2.288(9)
Mo1 C3 2.298(9)
Mo1 C9 2.298(9)
Mo1 C10 2.301(9)
Mo1 C4 2.313(8)
Mo1 C11 2.321(9)
Si1 C19 1.851(9)
Si1 C13 1.867(8)
Si1 C7 1.897(9)
Si1 C1 1.901(9)
C1 C2 1.435(12)
C1 C6 1.457(11)
C2 C3 1.415(12)
C2 H2 0.9500
C3 C4 1.403(12)
C3 H3 0.9500
C4 C5 1.391(12)
C4 H4 0.9499
C5 C6 1.427(12)
C5 H5 0.9500
C6 H6 0.9501
C7 C12 1.427(11)
C7 C8 1.445(11)
C8 C9 1.437(12)
C8 H8 0.9499
C9 C10 1.399(12)
C9 H9 0.9500
C10 C11 1.383(12)
C10 H10 0.9500
C11 C12 1.416(12)
C11 H11 0.9500
C12 H12 0.9500
C13 C18 1.374(11)
C13 C14 1.381(12)
C14 C15 1.380(12)
C14 H14 0.9500
C15 C16 1.377(12)
C15 H15 0.9500
C16 C17 1.370(12)
C16 H16 0.9500
C17 C18 1.395(12)
C17 H17 0.9500
C18 H18 0.9500
C19 C24 1.407(12)
C19 C20 1.426(12)
C20 C21 1.382(11)
C20 H20 0.9500
C21 C22 1.389(12)
C21 H21 0.9500
C22 C23 1.386(12)
C22 H22 0.9500
C23 C24 1.382(11)
C23 H23 0.9500
C24 H24 0.9500

loop_
_geom_torsion_atom_site_label_1
_geom_torsion_atom_site_label_2
_geom_torsion_atom_site_label_3
_geom_torsion_atom_site_label_4
_geom_torsion
C7 Mo1 Si1 C19 -88.4(5)
C1 Mo1 Si1 C19 90.9(5)
C12 Mo1 Si1 C19 -124.0(4)
C8 Mo1 Si1 C19 -51.1(4)
C6 Mo1 Si1 C19 127.6(4)
C2 Mo1 Si1 C19 54.5(4)
C5 Mo1 Si1 C19 123.3(4)
C3 Mo1 Si1 C19 58.3(4)
C9 Mo1 Si1 C19 -54.8(4)
C10 Mo1 Si1 C19 -87.6(5)
C4 Mo1 Si1 C19 90.5(4)
C11 Mo1 Si1 C19 -119.5(4)
C7 Mo1 Si1 C13 90.4(5)
C1 Mo1 Si1 C13 -90.2(5)
C12 Mo1 Si1 C13 54.8(4)
C8 Mo1 Si1 C13 127.7(4)
C6 Mo1 Si1 C13 -53.5(4)
C2 Mo1 Si1 C13 -126.7(4)
C5 Mo1 Si1 C13 -57.9(4)
C3 Mo1 Si1 C13 -122.8(4)
C9 Mo1 Si1 C13 124.0(4)
C10 Mo1 Si1 C13 91.3(4)
C4 Mo1 Si1 C13 -90.6(4)
C11 Mo1 Si1 C13 59.4(4)
C1 Mo1 Si1 C7 179.3(5)
C12 Mo1 Si1 C7 -35.6(4)
C8 Mo1 Si1 C7 37.3(4)
C6 Mo1 Si1 C7 -144.0(4)
C2 Mo1 Si1 C7 142.9(4)
C5 Mo1 Si1 C7 -148.3(4)
C3 Mo1 Si1 C7 146.7(4)
C9 Mo1 Si1 C7 33.6(4)
C10 Mo1 Si1 C7 0.8(5)
C4 Mo1 Si1 C7 178.9(4)
C11 Mo1 Si1 C7 -31.1(4)
C7 Mo1 Si1 C1 -179.3(5)
C12 Mo1 Si1 C1 145.1(4)
C8 Mo1 Si1 C1 -142.0(4)
C6 Mo1 Si1 C1 36.7(4)
C2 Mo1 Si1 C1 -36.5(4)
C5 Mo1 Si1 C1 32.3(4)
C3 Mo1 Si1 C1 -32.6(4)
C9 Mo1 Si1 C1 -145.7(4)
C10 Mo1 Si1 C1 -178.5(4)
C4 Mo1 Si1 C1 -0.4(4)
C11 Mo1 Si1 C1 149.6(4)
C19 Si1 C1 C2 -48.1(8)
C13 Si1 C1 C2 -172.0(6)
C7 Si1 C1 C2 68.5(7)
Mo1 Si1 C1 C2 69.0(6)
C19 Si1 C1 C6 174.5(7)
C13 Si1 C1 C6 50.6(8)
C7 Si1 C1 C6 -68.9(8)
Mo1 Si1 C1 C6 -68.3(7)
C19 Si1 C1 Mo1 -117.1(4)
C13 Si1 C1 Mo1 118.9(3)
C7 Si1 C1 Mo1 -0.5(4)
C7 Mo1 C1 C2 -116.2(5)
C12 Mo1 C1 C2 -149.0(5)
C8 Mo1 C1 C2 -82.1(5)
C6 Mo1 C1 C2 126.2(8)
C5 Mo1 C1 C2 97.8(6)
C3 Mo1 C1 C2 28.2(5)
C9 Mo1 C1 C2 -66.7(6)
C10 Mo1 C1 C2 -112.4(11)
C4 Mo1 C1 C2 63.0(5)
C11 Mo1 C1 C2 -161.9(5)
C7 Mo1 C1 C6 117.6(6)
C12 Mo1 C1 C6 84.8(6)
C8 Mo1 C1 C6 151.7(5)
C2 Mo1 C1 C6 -126.2(8)
C5 Mo1 C1 C6 -28.4(5)
C3 Mo1 C1 C6 -98.0(6)
C9 Mo1 C1 C6 167.2(5)
C10 Mo1 C1 C6 121.4(10)
C4 Mo1 C1 C6 -63.2(5)
C11 Mo1 C1 C6 71.9(7)
C7 Mo1 C1 Si1 0.4(3)
C12 Mo1 C1 Si1 -32.3(4)
C8 Mo1 C1 Si1 34.6(4)
C6 Mo1 C1 Si1 -117.1(6)
C2 Mo1 C1 Si1 116.7(6)
C5 Mo1 C1 Si1 -145.6(4)
C3 Mo1 C1 Si1 144.8(4)
C9 Mo1 C1 Si1 50.0(5)
C10 Mo1 C1 Si1 4.2(12)
C4 Mo1 C1 Si1 179.6(4)
C11 Mo1 C1 Si1 -45.3(6)
C6 C1 C2 C3 3.3(13)
Si1 C1 C2 C3 -133.4(7)
Mo1 C1 C2 C3 -55.3(7)
C6 C1 C2 Mo1 58.6(7)
Si1 C1 C2 Mo1 -78.2(5)
C7 Mo1 C2 C3 -162.4(5)
C1 Mo1 C2 C3 132.8(8)
C12 Mo1 C2 C3 175.5(5)
C8 Mo1 C2 C3 -125.0(5)
C6 Mo1 C2 C3 99.9(6)
C5 Mo1 C2 C3 62.8(5)
C9 Mo1 C2 C3 -92.7(6)
C10 Mo1 C2 C3 -77.3(7)
C4 Mo1 C2 C3 27.5(5)
C11 Mo1 C2 C3 -160.3(13)
C7 Mo1 C2 C1 64.8(5)
C12 Mo1 C2 C1 42.6(7)
C8 Mo1 C2 C1 102.1(5)
C6 Mo1 C2 C1 -32.9(5)
C5 Mo1 C2 C1 -70.0(5)
C3 Mo1 C2 C1 -132.8(8)
C9 Mo1 C2 C1 134.5(5)
C10 Mo1 C2 C1 149.9(6)
C4 Mo1 C2 C1 -105.4(6)
C11 Mo1 C2 C1 66.8(15)
C1 C2 C3 C4 -0.3(13)
Mo1 C2 C3 C4 -54.1(8)
C1 C2 C3 Mo1 53.9(7)
C7 Mo1 C3 C4 158.2(5)
C1 Mo1 C3 C4 104.8(6)
C12 Mo1 C3 C4 117.9(14)
C8 Mo1 C3 C4 -164.1(5)
C6 Mo1 C3 C4 66.0(6)
C2 Mo1 C3 C4 133.8(8)
C5 Mo1 C3 C4 29.3(5)
C9 Mo1 C3 C4 -124.6(6)
C10 Mo1 C3 C4 -89.1(6)
C11 Mo1 C3 C4 -57.6(11)
C7 Mo1 C3 C2 24.4(7)
C1 Mo1 C3 C2 -29.0(5)
C12 Mo1 C3 C2 -15.9(18)
C8 Mo1 C3 C2 62.1(6)
C6 Mo1 C3 C2 -67.8(5)
C5 Mo1 C3 C2 -104.4(6)
C9 Mo1 C3 C2 101.6(6)
C10 Mo1 C3 C2 137.1(5)
C4 Mo1 C3 C2 -133.8(8)
C11 Mo1 C3 C2 168.7(7)
C2 C3 C4 C5 -2.4(14)
Mo1 C3 C4 C5 -55.4(8)
C2 C3 C4 Mo1 53.0(8)
C7 Mo1 C4 C5 68.7(12)
C1 Mo1 C4 C5 66.0(6)
C12 Mo1 C4 C5 -28.0(9)
C8 Mo1 C4 C5 157.3(6)
C6 Mo1 C4 C5 28.8(5)
C2 Mo1 C4 C5 102.5(6)
C3 Mo1 C4 C5 130.6(8)
C9 Mo1 C4 C5 -156.8(5)
C10 Mo1 C4 C5 -115.5(6)
C11 Mo1 C4 C5 -75.1(6)
C7 Mo1 C4 C3 -61.9(13)
C1 Mo1 C4 C3 -64.5(6)
C12 Mo1 C4 C3 -158.6(6)
C8 Mo1 C4 C3 26.7(9)
C6 Mo1 C4 C3 -101.8(6)
C2 Mo1 C4 C3 -28.0(5)
C5 Mo1 C4 C3 -130.6(8)
C9 Mo1 C4 C3 72.6(7)
C10 Mo1 C4 C3 113.9(6)
C11 Mo1 C4 C3 154.3(5)
C3 C4 C5 C6 1.9(14)
Mo1 C4 C5 C6 -53.7(8)
C3 C4 C5 Mo1 55.6(8)
C7 Mo1 C5 C4 -156.2(5)
C1 Mo1 C5 C4 -103.6(6)
C12 Mo1 C5 C4 164.3(5)
C8 Mo1 C5 C4 -102.9(14)
C6 Mo1 C5 C4 -132.9(8)
C2 Mo1 C5 C4 -65.5(5)
C3 Mo1 C5 C4 -29.5(5)
C9 Mo1 C5 C4 49.3(10)
C10 Mo1 C5 C4 87.6(6)
C11 Mo1 C5 C4 124.6(5)
C7 Mo1 C5 C6 -23.2(7)
C1 Mo1 C5 C6 29.4(5)
C12 Mo1 C5 C6 -62.8(6)
C8 Mo1 C5 C6 30.1(16)
C2 Mo1 C5 C6 67.4(5)
C3 Mo1 C5 C6 103.4(6)
C9 Mo1 C5 C6 -177.8(7)
C10 Mo1 C5 C6 -139.5(5)
C4 Mo1 C5 C6 132.9(8)
C11 Mo1 C5 C6 -102.5(5)
C4 C5 C6 C1 1.3(14)
Mo1 C5 C6 C1 -53.8(8)
C4 C5 C6 Mo1 55.1(8)
C2 C1 C6 C5 -3.8(13)
Si1 C1 C6 C5 132.8(7)
Mo1 C1 C6 C5 55.1(8)
C2 C1 C6 Mo1 -58.9(7)
Si1 C1 C6 Mo1 77.7(5)
C7 Mo1 C6 C5 163.7(5)
C1 Mo1 C6 C5 -132.6(8)
C12 Mo1 C6 C5 126.3(5)
C8 Mo1 C6 C5 -171.3(5)
C2 Mo1 C6 C5 -100.2(6)
C3 Mo1 C6 C5 -63.5(5)
C9 Mo1 C6 C5 175.4(14)
C10 Mo1 C6 C5 76.8(8)
C4 Mo1 C6 C5 -27.7(5)
C11 Mo1 C6 C5 94.7(5)
C7 Mo1 C6 C1 -63.7(6)
C12 Mo1 C6 C1 -101.1(6)
C8 Mo1 C6 C1 -38.8(7)
C2 Mo1 C6 C1 32.4(5)
C5 Mo1 C6 C1 132.6(8)
C3 Mo1 C6 C1 69.1(5)
C9 Mo1 C6 C1 -52.0(17)
C10 Mo1 C6 C1 -150.6(6)
C4 Mo1 C6 C1 104.9(6)
C11 Mo1 C6 C1 -132.8(5)
C19 Si1 C7 C12 -173.5(7)
C13 Si1 C7 C12 -50.7(8)
C1 Si1 C7 C12 68.6(8)
Mo1 Si1 C7 C12 68.1(7)
C19 Si1 C7 C8 49.9(8)
C13 Si1 C7 C8 172.8(6)
C1 Si1 C7 C8 -68.0(7)
Mo1 Si1 C7 C8 -68.5(6)
C19 Si1 C7 Mo1 118.4(3)
C13 Si1 C7 Mo1 -118.8(3)
C1 Si1 C7 Mo1 0.5(4)
C1 Mo1 C7 C12 -118.9(6)
C8 Mo1 C7 C12 125.8(8)
C6 Mo1 C7 C12 -85.2(6)
C2 Mo1 C7 C12 -152.4(6)
C5 Mo1 C7 C12 -71.3(7)
C3 Mo1 C7 C12 -166.7(5)
C9 Mo1 C7 C12 97.4(6)
C10 Mo1 C7 C12 62.3(6)
C4 Mo1 C7 C12 -121.5(10)
C11 Mo1 C7 C12 28.1(5)
C1 Mo1 C7 C8 115.3(5)
C12 Mo1 C7 C8 -125.8(8)
C6 Mo1 C7 C8 149.1(5)
C2 Mo1 C7 C8 81.9(5)
C5 Mo1 C7 C8 162.9(5)
C3 Mo1 C7 C8 67.5(6)
C9 Mo1 C7 C8 -28.4(5)
C10 Mo1 C7 C8 -63.5(5)
C4 Mo1 C7 C8 112.8(11)
C11 Mo1 C7 C8 -97.6(5)
C1 Mo1 C7 Si1 -0.4(3)
C12 Mo1 C7 Si1 118.5(7)
C8 Mo1 C7 Si1 -115.8(6)
C6 Mo1 C7 Si1 33.3(4)
C2 Mo1 C7 Si1 -33.9(4)
C5 Mo1 C7 Si1 47.1(6)
C3 Mo1 C7 Si1 -48.3(5)
C9 Mo1 C7 Si1 -144.2(4)
C10 Mo1 C7 Si1 -179.3(4)
C4 Mo1 C7 Si1 -3.0(12)
C11 Mo1 C7 Si1 146.6(4)
C12 C7 C8 C9 -2.7(13)
Si1 C7 C8 C9 134.1(7)
Mo1 C7 C8 C9 55.7(7)
C12 C7 C8 Mo1 -58.4(7)
Si1 C7 C8 Mo1 78.4(5)
C7 Mo1 C8 C9 -133.0(8)
C1 Mo1 C8 C9 161.5(5)
C12 Mo1 C8 C9 -100.3(6)
C6 Mo1 C8 C9 -175.6(5)
C2 Mo1 C8 C9 124.5(5)
C5 Mo1 C8 C9 160.8(13)
C3 Mo1 C8 C9 93.0(6)
C10 Mo1 C8 C9 -28.3(5)
C4 Mo1 C8 C9 76.7(7)
C11 Mo1 C8 C9 -63.5(5)
C1 Mo1 C8 C7 -65.6(5)
C12 Mo1 C8 C7 32.7(5)
C6 Mo1 C8 C7 -42.6(7)
C2 Mo1 C8 C7 -102.5(5)
C5 Mo1 C8 C7 -66.2(15)
C3 Mo1 C8 C7 -134.0(5)
C9 Mo1 C8 C7 133.0(8)
C10 Mo1 C8 C7 104.7(6)
C4 Mo1 C8 C7 -150.3(6)
C11 Mo1 C8 C7 69.5(5)
C7 C8 C9 C10 0.0(14)
Mo1 C8 C9 C10 54.3(8)
C7 C8 C9 Mo1 -54.3(7)
C7 Mo1 C9 C10 -103.0(6)
C1 Mo1 C9 C10 -157.9(5)
C12 Mo1 C9 C10 -64.9(6)
C8 Mo1 C9 C10 -132.0(8)
C6 Mo1 C9 C10 -115.5(15)
C2 Mo1 C9 C10 165.1(5)
C5 Mo1 C9 C10 58.0(10)
C3 Mo1 C9 C10 126.4(6)
C4 Mo1 C9 C10 90.5(6)
C11 Mo1 C9 C10 -29.0(5)
C7 Mo1 C9 C8 29.0(5)
C1 Mo1 C9 C8 -25.9(7)
C12 Mo1 C9 C8 67.1(5)
C6 Mo1 C9 C8 16.5(18)
C2 Mo1 C9 C8 -62.8(6)
C5 Mo1 C9 C8 -170.0(7)
C3 Mo1 C9 C8 -101.6(5)
C10 Mo1 C9 C8 132.0(8)
C4 Mo1 C9 C8 -137.5(5)
C11 Mo1 C9 C8 103.0(5)
C8 C9 C10 C11 4.6(15)
Mo1 C9 C10 C11 57.4(9)
C8 C9 C10 Mo1 -52.8(8)
C7 Mo1 C10 C11 -64.3(6)
C1 Mo1 C10 C11 -68.1(13)
C12 Mo1 C10 C11 -27.9(5)
C8 Mo1 C10 C11 -101.4(6)
C6 Mo1 C10 C11 28.9(9)
C2 Mo1 C10 C11 -155.9(6)
C5 Mo1 C10 C11 76.0(6)
C3 Mo1 C10 C11 158.3(5)
C9 Mo1 C10 C11 -130.8(9)
C4 Mo1 C10 C11 117.0(6)
C7 Mo1 C10 C9 66.5(6)
C1 Mo1 C10 C9 62.7(13)
C12 Mo1 C10 C9 102.9(6)
C8 Mo1 C10 C9 29.4(5)
C6 Mo1 C10 C9 159.8(6)
C2 Mo1 C10 C9 -25.1(9)
C5 Mo1 C10 C9 -153.1(5)
C3 Mo1 C10 C9 -70.9(7)
C4 Mo1 C10 C9 -112.2(6)
C11 Mo1 C10 C9 130.8(9)
C9 C10 C11 C12 -6.2(15)
Mo1 C10 C11 C12 50.6(8)
C9 C10 C11 Mo1 -56.8(9)
C7 Mo1 C11 C10 105.2(6)
C1 Mo1 C11 C10 156.1(5)
C12 Mo1 C11 C10 134.2(9)
C8 Mo1 C11 C10 66.5(6)
C6 Mo1 C11 C10 -163.5(5)
C2 Mo1 C11 C10 103.0(14)
C5 Mo1 C11 C10 -123.3(6)
C3 Mo1 C11 C10 -47.4(11)
C9 Mo1 C11 C10 29.5(6)
C4 Mo1 C11 C10 -86.0(6)
C7 Mo1 C11 C12 -29.0(5)
C1 Mo1 C11 C12 21.9(8)
C8 Mo1 C11 C12 -67.7(5)
C6 Mo1 C11 C12 62.3(6)
C2 Mo1 C11 C12 -31.2(16)
C5 Mo1 C11 C12 102.5(6)
C3 Mo1 C11 C12 178.3(7)
C9 Mo1 C11 C12 -104.8(6)
C10 Mo1 C11 C12 -134.2(9)
C4 Mo1 C11 C12 139.8(5)
C10 C11 C12 C7 3.3(14)
Mo1 C11 C12 C7 55.3(8)
C10 C11 C12 Mo1 -52.0(8)
C8 C7 C12 C11 1.1(14)
Si1 C7 C12 C11 -134.7(8)
Mo1 C7 C12 C11 -57.2(8)
C8 C7 C12 Mo1 58.3(7)
Si1 C7 C12 Mo1 -77.4(5)
C7 Mo1 C12 C11 132.9(8)
C1 Mo1 C12 C11 -164.6(5)
C8 Mo1 C12 C11 99.8(6)
C6 Mo1 C12 C11 -126.7(6)
C2 Mo1 C12 C11 170.6(5)
C5 Mo1 C12 C11 -94.4(6)
C3 Mo1 C12 C11 -176.9(14)
C9 Mo1 C12 C11 62.4(6)
C10 Mo1 C12 C11 26.9(5)
C4 Mo1 C12 C11 -77.0(8)
C1 Mo1 C12 C7 62.5(6)
C8 Mo1 C12 C7 -33.1(5)
C6 Mo1 C12 C7 100.5(6)
C2 Mo1 C12 C7 37.8(7)
C5 Mo1 C12 C7 132.7(5)
C3 Mo1 C12 C7 50.3(17)
C9 Mo1 C12 C7 -70.5(6)
C10 Mo1 C12 C7 -105.9(6)
C4 Mo1 C12 C7 150.2(6)
C11 Mo1 C12 C7 -132.9(8)
C19 Si1 C13 C18 84.2(8)
C7 Si1 C13 C18 -37.8(8)
C1 Si1 C13 C18 -151.7(7)
Mo1 Si1 C13 C18 -94.7(7)
C19 Si1 C13 C14 -90.0(8)
C7 Si1 C13 C14 148.0(7)
C1 Si1 C13 C14 34.0(9)
Mo1 Si1 C13 C14 91.0(8)
C18 C13 C14 C15 0.9(14)
Si1 C13 C14 C15 175.3(7)
C13 C14 C15 C16 -0.6(14)
C14 C15 C16 C17 -0.3(14)
C15 C16 C17 C18 0.9(13)
C14 C13 C18 C17 -0.3(13)
Si1 C13 C18 C17 -174.9(7)
C16 C17 C18 C13 -0.6(13)
C13 Si1 C19 C24 -90.5(7)
C7 Si1 C19 C24 32.9(8)
C1 Si1 C19 C24 145.3(7)
Mo1 Si1 C19 C24 88.5(7)
C13 Si1 C19 C20 85.7(7)
C7 Si1 C19 C20 -151.0(7)
C1 Si1 C19 C20 -38.5(8)
Mo1 Si1 C19 C20 -95.3(7)
C24 C19 C20 C21 0.6(13)
Si1 C19 C20 C21 -175.8(7)
C19 C20 C21 C22 -1.1(15)
C20 C21 C22 C23 0.4(14)
C21 C22 C23 C24 0.8(13)
C22 C23 C24 C19 -1.2(14)
C20 C19 C24 C23 0.6(13)
Si1 C19 C24 C23 176.9(7)
